data_1100918
loop_
_publ_author_name
'Yuji Ohashi'
'Kazunori Yanagi'
'Toshiharu Kurihara'
'Yoshio Sasada'
'Yoshiaki Ohgo'

_publ_section_title
;
Crystalline state reaction of cobaloxime complexes by x-ray exposure. 
1. Direct observation of cobalt-carbon bond cleavage in 
[(R)-1-cyanoethyl][(S)-(-)-.alpha.-methylbenzylamine]
bis(dimethylglyoximato)cobalt(III)
;
_journal_name_full 'Journal of the American Chemical Society'
_journal_page_first 5805
_journal_page_last 5812
_journal_paper_doi 10.1021/ja00409a031
_journal_volume 103
_journal_year 1981
_chemical_formula_sum 'C19 H29 Co N6 O4'
_space_group_IT_number 4
_symmetry_cell_setting monoclinic
_symmetry_space_group_name_Hall 'P 2yb'
_symmetry_space_group_name_H-M 'P 1 21 1'
_cell_angle_alpha 90
_cell_angle_beta 99.06
_cell_angle_gamma 90
_cell_formula_units_Z 2
_cell_length_a 8.638
_cell_length_b 13.833
_cell_length_c 9.537
_cod_original_sg_symbol_H-M 'P 21'
_cod_original_formula_sum 'C19 H29 Co1 N6 O4'
_cod_database_code 1100918

loop_
_symmetry_equiv_pos_site_id
_symmetry_equiv_pos_as_xyz
1 x,y,z
2 -x,1/2+y,-z

loop_
_atom_site_label
_atom_site_type_symbol
_atom_site_fract_x
_atom_site_fract_y
_atom_site_fract_z
Co1 Co 0.00750 0.25000 0.26950
N1 N 0.16660 0.15510 0.29220
N2 N 0.01220 0.22320 0.46390
N3 N -0.15420 0.34340 0.24460
N4 N 0.00460 0.27750 0.07580
O1 O 0.24160 0.12700 0.18550
O2 O -0.09040 0.26160 0.54130
O3 O -0.23870 0.36410 0.34580
O4 O 0.10350 0.23370 -0.00340
C1 C 0.20390 0.11820 0.41730
C2 C 0.11090 0.15870 0.52000
C3 C -0.18660 0.38110 0.11970
C4 C -0.09170 0.34360 0.01840
C5 C 0.32810 0.04300 0.45440
C6 C 0.12490 0.12270 0.67060
C7 C -0.31870 0.44990 0.07540
C8 C -0.10440 0.37580 -0.13250
N5 N -0.16290 0.14220 0.23420
C9 C -0.20320 0.08780 0.10030
C10 C -0.28600 -0.00770 0.13100
C11 C -0.30360 0.14390 -0.01240
C12 C -0.44060 0.18960 0.00710
C13 C -0.53490 0.23640 -0.10150
C14 C -0.49120 0.23560 -0.23620
C15 C -0.36410 0.18950 -0.26090
C16 C -0.26810 0.14330 -0.15140
C17 C 0.17150 0.35600 0.31970
C18 C 0.13490 0.41510 0.43680
N6 N 0.10820 0.46550 0.51960
C19 C 0.33090 0.34040 0.30750
H1 H 0.14200 0.18300 0.03400
H2 H -0.16200 0.29900 0.46800
H3 H 0.33200 0.01000 0.53300
H4 H 0.40600 0.07600 0.42500
H5 H 0.32000 -0.00300 0.40000
H6 H 0.02500 0.09600 0.68000
H7 H 0.10800 0.17500 0.70900
H8 H 0.22800 0.13200 0.70800
H9 H -0.36300 0.47200 0.16300
H10 H -0.26800 0.51100 0.07200
H11 H -0.38600 0.44100 -0.00300
H12 H -0.10500 0.44300 -0.15100
H13 H -0.16500 0.33600 -0.20200
H14 H -0.04300 0.36200 -0.18400
H15 H -0.15000 0.08500 0.28900
H16 H -0.24900 0.17500 0.26800
H17 H -0.09800 0.07700 0.08400
H18 H -0.34600 0.00500 0.19500
H19 H -0.20400 -0.04500 0.20200
H20 H -0.30700 -0.04900 0.03100
H21 H -0.46900 0.17800 0.10000
H22 H -0.64700 0.27600 -0.08500
H23 H -0.55500 0.26600 -0.31700
H24 H -0.33800 0.18500 -0.34300
H25 H -0.17500 0.12000 -0.14700

loop_
_atom_type_symbol
_atom_type_radius_bond
C 0.68
H 0.23
Co 1.33
N 0.68
O 0.68
